data_7130576
loop_
_publ_author_name
'Volk, Julia'
'Heinz, Myron'
'Leibold, Michael'
'Bruhn, Clemens'
'Bens, Tobias'
'Sarkar, Biprajit'
'Holthausen, Max C.'
'Siemeling, Ulrich'

_publ_section_title
;
 A crystalline cyclic (alkyl)(amino)carbene with a
 1,1&#x2018;-ferrocenylene backbone
;
_journal_name_full 'Chemical Communications'
_journal_paper_doi 10.1039/D2CC03871D
_journal_year 2022
_chemical_formula_moiety 'C34 H29 Cl Fe N O Rh'
_chemical_formula_sum 'C68 H58 Cl2 Fe2 N2 O2 Rh2'
_chemical_formula_weight 1323.58
_space_group_crystal_system triclinic
_space_group_IT_number 2
_space_group_name_Hall '-P 1'
_space_group_name_H-M_alt 'P -1'
_atom_sites_solution_hydrogens geom
_atom_sites_solution_primary dual
_audit_creation_date 2022-04-27
_audit_creation_method
;
Olex2 1.5
(compiled 2022.04.07 svn.rca3783a0 for OlexSys, GUI svn.r6498)
;
_audit_update_record
;
2022-07-01 deposited with the CCDC.	2022-08-19 downloaded from the CCDC.
;
_cell_angle_alpha 104.324(6)
_cell_angle_beta 96.718(6)
_cell_angle_gamma 105.380(5)
_cell_formula_units_Z 1
_cell_length_a 8.9516(6)
_cell_length_b 12.6216(9)
_cell_length_c 12.8792(10)
_cell_measurement_reflns_used 9139
_cell_measurement_temperature 100
_cell_measurement_theta_max 26.18
_cell_measurement_theta_min 1.66
_cell_volume 1333.19(18)
_computing_cell_refinement
;
X-Area Recipe 1.37.0.0 (STOE, 2021)
;
_computing_data_collection
;
X-Area WinXpose 2.0.22.0 (STOE, 2016)
;
_computing_data_reduction
;
X-Area Integrate 2.5.1.0 (STOE, 2021)
X-Area LANA 2.6.2.0 (STOE, 2021)
;
_computing_molecular_graphics 'Olex2 1.5 (Dolomanov et al., 2009)'
_computing_publication_material
;
STOE & Cie GmbH, X-Area, software package for collecting single-crystal or
multi-domain crystal data on STOE area-detector diffractometers, for image 
processing, for the correction and scaling of reflection intensities and 
for outlier rejection, version 2.0, Darmstadt 2021
;
_computing_structure_refinement 'SHELXL 2014/7 (Sheldrick, 2015)'
_computing_structure_solution 'SHELXT 2014/4 (Sheldrick, 2014)'
_diffrn_ambient_temperature 100
_diffrn_detector 'image plate (34 cm diameter)'
_diffrn_detector_area_resol_mean 6.67
_diffrn_detector_type 'STOE Imaging Plate'
_diffrn_measured_fraction_theta_full 0.996
_diffrn_measured_fraction_theta_max 0.980
_diffrn_measurement_details
;
 203 frames, detector distance = 130 mm
;
_diffrn_measurement_device '2-circle diffractometer'
_diffrn_measurement_device_type 'STOE IPDS II'
_diffrn_measurement_method 'rotation method, \w scans'
_diffrn_radiation_collimation '1.2, 0.6 mm diameter, multiple pinhole'
_diffrn_radiation_monochromator 'plane graphite'
_diffrn_radiation_polarisn_norm 270
_diffrn_radiation_probe x-ray
_diffrn_radiation_type 'Mo K\a'
_diffrn_radiation_wavelength 0.71073
_diffrn_reflns_av_R_equivalents 0.0534
_diffrn_reflns_av_unetI/netI 0.0687
_diffrn_reflns_Laue_measured_fraction_full 0.996
_diffrn_reflns_Laue_measured_fraction_max 0.980
_diffrn_reflns_limit_h_max 10
_diffrn_reflns_limit_h_min -10
_diffrn_reflns_limit_k_max 15
_diffrn_reflns_limit_k_min -15
_diffrn_reflns_limit_l_max 15
_diffrn_reflns_limit_l_min -15
_diffrn_reflns_number 9326
_diffrn_reflns_point_group_measured_fraction_full 0.996
_diffrn_reflns_point_group_measured_fraction_max 0.980
_diffrn_reflns_theta_full 25.242
_diffrn_reflns_theta_max 25.831
_diffrn_reflns_theta_min 1.664
_diffrn_source 'Genix Mo HF'
_diffrn_source_current 1.00
_diffrn_source_power 0.050
_diffrn_source_voltage 50
_exptl_absorpt_coefficient_mu 1.293
_exptl_absorpt_correction_T_max 0.9745
_exptl_absorpt_correction_T_min 0.9137
_exptl_absorpt_correction_type multi-scan
_exptl_absorpt_process_details
;
STOE X-Red32, absorption correction by Gaussian integration, analogous to
P. Coppens, "The Evaluation of Absorption and Extinction in Single-Crystal
Structure Analysis", published in: F. R. Ahmed (Editor), "Crystallographic
Computing", Munksgaard, Copenhagen (1970), 255 - 270. Afterwards scaling of
reflection intensities was performed within STOE LANA. J. Koziskova, F. Hahn,
J. Richter, J. Kozisek, Acta Chimica Slovaca, vol. 9, no. 2, 2016, pp. 136-140.
;
_exptl_crystal_colour orange
_exptl_crystal_colour_primary orange
_exptl_crystal_density_diffrn 1.649
_exptl_crystal_density_method 'not measured'
_exptl_crystal_description plate
_exptl_crystal_F_000 672
_exptl_crystal_size_max 0.07
_exptl_crystal_size_mid 0.047
_exptl_crystal_size_min 0.02
_refine_diff_density_max 0.657
_refine_diff_density_min -0.999
_refine_diff_density_rms 0.124
_refine_ls_extinction_method none
_refine_ls_goodness_of_fit_ref 1.027
_refine_ls_hydrogen_treatment constr
_refine_ls_matrix_type full
_refine_ls_number_parameters 355
_refine_ls_number_reflns 5034
_refine_ls_number_restraints 0
_refine_ls_restrained_S_all 1.027
_refine_ls_R_factor_all 0.0848
_refine_ls_R_factor_gt 0.0517
_refine_ls_shift/su_max 0.000
_refine_ls_shift/su_mean 0.000
_refine_ls_structure_factor_coef Fsqd
_refine_ls_weighting_details 'w=1/[\s^2^(Fo^2^)+(0.0418P)^2^+5.5140P] where P=(Fo^2^+2Fc^2^)/3'
_refine_ls_weighting_scheme calc
_refine_ls_wR_factor_gt 0.1060
_refine_ls_wR_factor_ref 0.1208
_reflns_Friedel_coverage 0.000
_reflns_number_gt 3662
_reflns_number_total 5034
_reflns_threshold_expression 'I > 2\s(I)'
_cod_data_source_file d2cc03871d2.cif
_cod_data_source_block i3310
_cod_original_cell_volume 1333.19(17)
_cod_database_code 7130576
_shelx_shelxl_version_number 2014/7
_shelx_space_group_comment
;
The symmetry employed for this shelxl refinement is uniquely defined
by the following loop, which should always be used as a source of
symmetry information in preference to the above space-group names.
They are only intended as comments.
;
_shelx_estimated_absorpt_t_max 0.975
_shelx_estimated_absorpt_t_min 0.915
_olex2_refinement_description
;
1. Fixed Uiso
 At 1.2 times of:
  All C(H) groups
 At 1.5 times of:
  All C(H,H,H) groups
2.a Aromatic/amide H refined with riding coordinates:
 C4(H4), C5(H5), C6(H6), C7(H7), C9(H9), C10(H10), C11(H11), C12(H12),
 C16(H16), C18(H18), C24(H24), C25(H25), C26(H26), C27(H27), C28(H28), C30(H30),
  C31(H31), C32(H32), C33(H33), C34(H34)
2.b Idealised Me refined as rotating group:
 C20(H20A,H20B,H20C), C21(H21A,H21B,H21C), C22(H22A,H22B,H22C)
;
_olex2_submission_special_instructions 'No special instructions were received'
_stoe_detector_distance '130.0 mm'
_stoe_detector_pixelsize_x '0.150 mm'
_stoe_detector_pixelsize_y '0.150 mm'
_stoe_detector_size_x '34.0 cm'
_stoe_detector_size_y '34.0 cm'
_stoe_evaluation_integration_a 12.0
_stoe_evaluation_integration_b 0.0
_stoe_evaluation_integration_ems 0.012
_stoe_evaluation_lana_bis_l_even_max -
_stoe_evaluation_lana_bis_l_odd_max -
_stoe_evaluation_lana_bos_l_even_max -
_stoe_evaluation_lana_bos_l_odd_max -
_stoe_evaluation_lana_completeness 98.0
_stoe_evaluation_lana_dxs_max_order -
_stoe_evaluation_lana_dys_max_order -
_stoe_evaluation_lana_fs_max_order 3
_stoe_evaluation_lana_max_2theta_available 51.7
_stoe_evaluation_lana_max_2theta_desired 51.7
_stoe_evaluation_lana_mean_redundancy 1.9
_stoe_evaluation_lana_number_refls_after_or 9328
_stoe_evaluation_lana_number_refls_outliers 964
_stoe_evaluation_lana_number_refls_total 10292
_stoe_evaluation_lana_number_refls_unique 5036
_stoe_evaluation_lana_number_refls_written 9328
_stoe_evaluation_lana_or_c1 0.035
_stoe_evaluation_lana_or_c2 0
_stoe_evaluation_lana_or_c3 0
_stoe_evaluation_lana_or_c4 0.7
_stoe_evaluation_lana_point_group -1
_stoe_evaluation_lana_table
;
#----------------------------------------------------------------------------
2Theta           5.1   10.7   16.3   21.9   27.5   33.1   38.7   44.3   49.9
#----------------------------------------------------------------------------
<Resolution>    6.80   3.66   2.47   1.86   1.48   1.24   1.07   0.94   0.85
N(total)          38    177    393    713   1058   1473   1953   2424   2063
<Redundancy>     1.9    2.1    2.0    1.9    1.9    1.9    1.9    1.8    1.8
Complet. [%%]    94.7   97.5   98.9  100.0   99.8   99.9  100.0   99.8   91.8
<I/sigma>      375.8  127.6   89.2   58.8   35.8   21.0   12.9    6.6    3.5
R(int)         0.066  0.023  0.033  0.027  0.034  0.046  0.067  0.108  0.164
#----------------------------------------------------------------------------
;
_stoe_measurement_identifier i3310
_stoe_measurement_max_exposure_per_frame '660.0 s'
_stoe_measurement_mean_exposure_per_frame '660.0 s'
_stoe_measurement_min_exposure_per_frame '660.0 s'
_stoe_measurement_total_exposure_time '37.2 h'
_stoe_measurement_total_frame_number 203
_stoe_measurement_total_run_number 2
_stoe_measurement_tube_power '50.0 W'

loop_
_space_group_symop_operation_xyz
'x, y, z'
'-x, -y, -z'

loop_
_atom_site_label
_atom_site_type_symbol
_atom_site_fract_x
_atom_site_fract_y
_atom_site_fract_z
_atom_site_U_iso_or_equiv
_atom_site_adp_type
_atom_site_occupancy
_atom_site_site_symmetry_order
_atom_site_calc_flag
_atom_site_refinement_flags_posn
_atom_site_refinement_flags_adp
_atom_site_refinement_flags_occupancy
_atom_site_disorder_assembly
_atom_site_disorder_group
Rh1 Rh 0.10912(5) 0.61695(4) 0.62096(4) 0.02450(14) Uani 1 1 d . . . . .
Fe1 Fe 0.70844(9) 0.89623(7) 0.75228(7) 0.0274(2) Uani 1 1 d . . . . .
Cl1 Cl -0.16587(16) 0.51130(12) 0.53594(12) 0.0302(3) Uani 1 1 d . . . . .
O1 O 0.0009(5) 0.6792(4) 0.8284(4) 0.0459(12) Uani 1 1 d . . . . .
N1 N 0.4128(5) 0.7297(4) 0.7714(4) 0.0237(10) Uani 1 1 d . . . . .
C1 C 0.3200(7) 0.7264(5) 0.6810(4) 0.0244(12) Uani 1 1 d . . . . .
C2 C 0.3682(6) 0.8214(4) 0.6198(4) 0.0216(11) Uani 1 1 d . . . . .
C3 C 0.5440(7) 0.8672(5) 0.6231(5) 0.0281(13) Uani 1 1 d . . . . .
C4 C 0.6386(7) 0.9859(5) 0.6569(5) 0.0324(14) Uani 1 1 d . . . . .
H4 H 0.6006 1.0482 0.6773 0.039 Uiso 1 1 calc R U . . .
C5 C 0.7984(8) 0.9931(6) 0.6542(5) 0.0412(16) Uani 1 1 d . . . . .
H5 H 0.8830 1.0602 0.6736 0.049 Uiso 1 1 calc R U . . .
C6 C 0.8062(8) 0.8813(7) 0.6173(5) 0.0446(18) Uani 1 1 d . . . . .
H6 H 0.8979 0.8617 0.6081 0.053 Uiso 1 1 calc R U . . .
C7 C 0.6528(7) 0.8024(6) 0.5960(5) 0.0327(14) Uani 1 1 d . . . . .
H7 H 0.6265 0.7229 0.5694 0.039 Uiso 1 1 calc R U . . .
C8 C 0.5660(7) 0.8095(5) 0.8259(5) 0.0269(12) Uani 1 1 d . . . . .
C9 C 0.6073(7) 0.9297(5) 0.8832(5) 0.0297(13) Uani 1 1 d . . . . .
H9 H 0.5379 0.9726 0.8956 0.036 Uiso 1 1 calc R U . . .
C10 C 0.7735(7) 0.9704(5) 0.9171(5) 0.0334(14) Uani 1 1 d . . . . .
H10 H 0.8330 1.0460 0.9536 0.040 Uiso 1 1 calc R U . . .
C11 C 0.8345(7) 0.8769(5) 0.8864(5) 0.0345(14) Uani 1 1 d . . . . .
H11 H 0.9404 0.8807 0.8997 0.041 Uiso 1 1 calc R U . . .
C12 C 0.7064(7) 0.7765(5) 0.8319(5) 0.0294(13) Uani 1 1 d . . . . .
H12 H 0.7129 0.7027 0.8050 0.035 Uiso 1 1 calc R U . . .
C13 C 0.0471(7) 0.6589(5) 0.7469(5) 0.0353(14) Uani 1 1 d . . . . .
C14 C 0.3723(6) 0.6367(5) 0.8217(4) 0.0240(12) Uani 1 1 d . . . . .
C15 C 0.3908(6) 0.5295(5) 0.7718(4) 0.0253(12) Uani 1 1 d . . . . .
C16 C 0.3561(7) 0.4456(5) 0.8256(5) 0.0282(13) Uani 1 1 d . . . . .
H16 H 0.3681 0.3745 0.7939 0.034 Uiso 1 1 calc R U . . .
C17 C 0.3051(7) 0.4623(5) 0.9229(5) 0.0307(13) Uani 1 1 d . . . . .
C18 C 0.2943(7) 0.5700(5) 0.9715(5) 0.0298(13) Uani 1 1 d . . . . .
H18 H 0.2611 0.5830 1.0380 0.036 Uiso 1 1 calc R U . . .
C19 C 0.3312(7) 0.6599(5) 0.9249(5) 0.0277(13) Uani 1 1 d . . . . .
C20 C 0.4522(7) 0.5046(5) 0.6678(5) 0.0309(13) Uani 1 1 d . . . . .
H20A H 0.4545 0.5653 0.6349 0.046 Uiso 1 1 calc R U . . .
H20B H 0.3843 0.4332 0.6184 0.046 Uiso 1 1 calc R U . . .
H20C H 0.5570 0.4994 0.6836 0.046 Uiso 1 1 calc R U . . .
C21 C 0.2669(8) 0.3702(5) 0.9789(5) 0.0393(15) Uani 1 1 d . . . . .
H21A H 0.1569 0.3271 0.9555 0.059 Uiso 1 1 calc R U . . .
H21B H 0.2898 0.4047 1.0566 0.059 Uiso 1 1 calc R U . . .
H21C H 0.3295 0.3198 0.9604 0.059 Uiso 1 1 calc R U . . .
C22 C 0.3290(8) 0.7764(5) 0.9882(5) 0.0355(14) Uani 1 1 d . . . . .
H22A H 0.4322 0.8197 1.0313 0.053 Uiso 1 1 calc R U . . .
H22B H 0.2540 0.7680 1.0355 0.053 Uiso 1 1 calc R U . . .
H22C H 0.2993 0.8161 0.9385 0.053 Uiso 1 1 calc R U . . .
C23 C 0.3079(6) 0.9240(5) 0.6705(4) 0.0248(12) Uani 1 1 d . . . . .
C24 C 0.2575(7) 0.9416(5) 0.7676(5) 0.0275(13) Uani 1 1 d . . . . .
H24 H 0.2568 0.8896 0.8077 0.033 Uiso 1 1 calc R U . . .
C25 C 0.2068(7) 1.0372(5) 0.8076(5) 0.0308(13) Uani 1 1 d . . . . .
H25 H 0.1737 1.0482 0.8741 0.037 Uiso 1 1 calc R U . . .
C26 C 0.2057(7) 1.1145(5) 0.7497(5) 0.0287(13) Uani 1 1 d . . . . .
H26 H 0.1718 1.1778 0.7762 0.034 Uiso 1 1 calc R U . . .
C27 C 0.2554(7) 1.0969(5) 0.6522(5) 0.0306(13) Uani 1 1 d . . . . .
H27 H 0.2551 1.1490 0.6123 0.037 Uiso 1 1 calc R U . . .
C28 C 0.3062(7) 1.0031(5) 0.6117(5) 0.0289(13) Uani 1 1 d . . . . .
H28 H 0.3394 0.9927 0.5452 0.035 Uiso 1 1 calc R U . . .
C29 C 0.2784(7) 0.7691(5) 0.4995(5) 0.0250(12) Uani 1 1 d . . . . .
C30 C 0.1171(7) 0.7533(5) 0.4750(5) 0.0285(13) Uani 1 1 d . . . . .
H30 H 0.0656 0.7775 0.5307 0.034 Uiso 1 1 calc R U . . .
C31 C 0.0319(7) 0.7023(5) 0.3695(5) 0.0334(14) Uani 1 1 d . . . . .
H31 H -0.0765 0.6901 0.3558 0.040 Uiso 1 1 calc R U . . .
C32 C 0.1051(8) 0.6695(6) 0.2849(5) 0.0387(15) Uani 1 1 d . . . . .
H32 H 0.0470 0.6337 0.2142 0.046 Uiso 1 1 calc R U . . .
C33 C 0.2665(7) 0.6902(5) 0.3063(5) 0.0341(14) Uani 1 1 d . . . . .
H33 H 0.3185 0.6717 0.2492 0.041 Uiso 1 1 calc R U . . .
C34 C 0.3512(7) 0.7384(5) 0.4123(5) 0.0290(13) Uani 1 1 d . . . . .
H34 H 0.4597 0.7505 0.4255 0.035 Uiso 1 1 calc R U . . .

loop_
_atom_site_aniso_label
_atom_site_aniso_U_11
_atom_site_aniso_U_22
_atom_site_aniso_U_33
_atom_site_aniso_U_23
_atom_site_aniso_U_13
_atom_site_aniso_U_12
Rh1 0.0210(2) 0.0239(2) 0.0249(2) 0.00408(18) 0.00094(18) 0.00501(18)
Fe1 0.0222(4) 0.0313(5) 0.0267(5) 0.0105(4) 0.0006(4) 0.0046(4)
Cl1 0.0234(7) 0.0282(7) 0.0326(8) 0.0005(6) 0.0024(6) 0.0062(6)
O1 0.039(3) 0.068(3) 0.035(3) 0.015(2) 0.010(2) 0.021(3)
N1 0.023(2) 0.019(2) 0.028(3) 0.0074(19) 0.004(2) 0.004(2)
C1 0.028(3) 0.021(3) 0.023(3) 0.002(2) 0.002(2) 0.010(2)
C2 0.019(3) 0.020(3) 0.022(3) 0.005(2) -0.004(2) 0.003(2)
C3 0.027(3) 0.035(3) 0.024(3) 0.012(3) 0.002(2) 0.011(3)
C4 0.027(3) 0.035(3) 0.033(3) 0.015(3) -0.004(3) 0.005(3)
C5 0.028(3) 0.047(4) 0.040(4) 0.019(3) -0.004(3) -0.004(3)
C6 0.027(3) 0.082(6) 0.028(3) 0.022(4) 0.003(3) 0.017(4)
C7 0.030(3) 0.044(4) 0.025(3) 0.009(3) 0.005(3) 0.015(3)
C8 0.026(3) 0.029(3) 0.024(3) 0.010(2) -0.001(2) 0.007(3)
C9 0.028(3) 0.025(3) 0.030(3) 0.005(2) 0.000(3) 0.003(3)
C10 0.030(3) 0.033(3) 0.029(3) 0.005(3) -0.004(3) 0.002(3)
C11 0.023(3) 0.039(4) 0.033(3) 0.008(3) -0.002(3) 0.002(3)
C12 0.021(3) 0.030(3) 0.039(3) 0.011(3) 0.007(3) 0.009(3)
C13 0.033(3) 0.032(3) 0.034(4) 0.007(3) -0.004(3) 0.004(3)
C14 0.021(3) 0.027(3) 0.023(3) 0.011(2) 0.002(2) 0.003(2)
C15 0.025(3) 0.024(3) 0.022(3) 0.000(2) 0.002(2) 0.006(2)
C16 0.029(3) 0.022(3) 0.028(3) 0.006(2) -0.006(3) 0.004(2)
C17 0.029(3) 0.028(3) 0.030(3) 0.010(3) -0.003(3) 0.003(3)
C18 0.027(3) 0.039(3) 0.018(3) 0.009(3) 0.000(2) 0.002(3)
C19 0.026(3) 0.033(3) 0.023(3) 0.008(2) 0.002(2) 0.010(3)
C20 0.030(3) 0.027(3) 0.036(3) 0.005(3) 0.006(3) 0.013(3)
C21 0.042(4) 0.029(3) 0.037(4) 0.010(3) -0.002(3) -0.002(3)
C22 0.042(4) 0.035(3) 0.030(3) 0.009(3) 0.006(3) 0.012(3)
C23 0.024(3) 0.025(3) 0.024(3) 0.005(2) 0.000(2) 0.008(2)
C24 0.027(3) 0.024(3) 0.027(3) 0.008(2) 0.001(3) 0.004(3)
C25 0.034(3) 0.025(3) 0.028(3) 0.004(2) 0.001(3) 0.004(3)
C26 0.031(3) 0.023(3) 0.031(3) 0.004(2) 0.007(3) 0.009(3)
C27 0.039(3) 0.024(3) 0.033(3) 0.014(3) 0.005(3) 0.012(3)
C28 0.035(3) 0.019(3) 0.030(3) 0.005(2) 0.009(3) 0.004(3)
C29 0.027(3) 0.020(3) 0.026(3) 0.006(2) 0.002(2) 0.006(2)
C30 0.032(3) 0.029(3) 0.028(3) 0.010(3) 0.005(3) 0.014(3)
C31 0.029(3) 0.030(3) 0.037(4) 0.007(3) -0.002(3) 0.008(3)
C32 0.042(4) 0.037(4) 0.028(3) 0.001(3) -0.005(3) 0.010(3)
C33 0.035(3) 0.038(4) 0.027(3) 0.005(3) 0.007(3) 0.011(3)
C34 0.028(3) 0.032(3) 0.027(3) 0.008(3) 0.001(3) 0.009(3)

loop_
_atom_type_symbol
_atom_type_description
_atom_type_scat_dispersion_real
_atom_type_scat_dispersion_imag
_atom_type_scat_source
C C 0.0033 0.0016 'International Tables Vol C Tables 4.2.6.8 and 6.1.1.4'
H H 0.0000 0.0000 'International Tables Vol C Tables 4.2.6.8 and 6.1.1.4'
Cl Cl 0.1484 0.1585 'International Tables Vol C Tables 4.2.6.8 and 6.1.1.4'
Fe Fe 0.3463 0.8444 'International Tables Vol C Tables 4.2.6.8 and 6.1.1.4'
N N 0.0061 0.0033 'International Tables Vol C Tables 4.2.6.8 and 6.1.1.4'
O O 0.0106 0.0060 'International Tables Vol C Tables 4.2.6.8 and 6.1.1.4'
Rh Rh -1.1178 0.9187 'International Tables Vol C Tables 4.2.6.8 and 6.1.1.4'

loop_
_exptl_crystal_face_index_h
_exptl_crystal_face_index_k
_exptl_crystal_face_index_l
_exptl_crystal_face_perp_dist
7 1 -3 0.0220
-7 -1 3 0.0300
1 -6 -5 0.0360
-1 4 4 0.0360
1 -4 4 0.0120
-1 4 -4 0.0060

loop_
_geom_angle_atom_site_label_1
_geom_angle_atom_site_label_2
_geom_angle_atom_site_label_3
_geom_angle
_geom_angle_site_symmetry_1
_geom_angle_site_symmetry_3
_geom_angle_publ_flag
Cl1 Rh1 Cl1 84.03(5) . 2_566 ?
C1 Rh1 Cl1 99.79(16) . 2_566 ?
C1 Rh1 Cl1 168.86(16) . . ?
C13 Rh1 Cl1 157.8(2) . 2_566 ?
C13 Rh1 Cl1 88.6(2) . . ?
C13 Rh1 C1 91.4(3) . . ?
C3 Fe1 C4 42.2(2) . . ?
C3 Fe1 C5 70.5(3) . . ?
C3 Fe1 C6 70.7(2) . . ?
C3 Fe1 C7 42.8(2) . . ?
C3 Fe1 C9 106.2(2) . . ?
C3 Fe1 C10 143.8(2) . . ?
C3 Fe1 C11 161.9(3) . . ?
C3 Fe1 C12 121.2(3) . . ?
C4 Fe1 C5 40.6(2) . . ?
C4 Fe1 C6 68.3(3) . . ?
C4 Fe1 C10 119.2(3) . . ?
C4 Fe1 C11 155.0(3) . . ?
C4 Fe1 C12 162.0(2) . . ?
C6 Fe1 C5 40.0(3) . . ?
C6 Fe1 C10 139.5(3) . . ?
C6 Fe1 C11 116.1(3) . . ?
C7 Fe1 C4 69.9(3) . . ?
C7 Fe1 C5 69.1(3) . . ?
C7 Fe1 C6 41.2(3) . . ?
C7 Fe1 C9 140.2(2) . . ?
C7 Fe1 C10 170.9(3) . . ?
C7 Fe1 C11 130.8(2) . . ?
C7 Fe1 C12 102.4(3) . . ?
C8 Fe1 C3 94.5(2) . . ?
C8 Fe1 C4 122.7(2) . . ?
C8 Fe1 C5 163.2(3) . . ?
C8 Fe1 C6 143.1(3) . . ?
C8 Fe1 C7 105.5(3) . . ?
C8 Fe1 C9 42.6(2) . . ?
C8 Fe1 C10 70.3(2) . . ?
C8 Fe1 C11 69.9(2) . . ?
C8 Fe1 C12 42.0(2) . . ?
C9 Fe1 C4 104.8(2) . . ?
C9 Fe1 C5 132.8(3) . . ?
C9 Fe1 C6 172.6(3) . . ?
C9 Fe1 C10 40.8(2) . . ?
C9 Fe1 C11 68.9(2) . . ?
C9 Fe1 C12 70.2(2) . . ?
C10 Fe1 C5 117.3(3) . . ?
C10 Fe1 C11 40.5(2) . . ?
C11 Fe1 C5 126.0(3) . . ?
C12 Fe1 C5 153.3(3) . . ?
C12 Fe1 C6 117.2(3) . . ?
C12 Fe1 C10 69.0(3) . . ?
C12 Fe1 C11 40.8(2) . . ?
Rh1 Cl1 Rh1 95.97(5) . 2_566 ?
C1 N1 C8 129.0(5) . . ?
C1 N1 C14 120.3(5) . . ?
C8 N1 C14 110.3(4) . . ?
N1 C1 Rh1 124.2(4) . . ?
N1 C1 C2 121.2(5) . . ?
C2 C1 Rh1 114.4(4) . . ?
C3 C2 C1 115.0(4) . . ?
C3 C2 C23 108.6(4) . . ?
C3 C2 C29 109.8(5) . . ?
C23 C2 C1 109.0(4) . . ?
C29 C2 C1 107.7(4) . . ?
C29 C2 C23 106.4(4) . . ?
C2 C3 Fe1 123.7(4) . . ?
C4 C3 Fe1 70.3(3) . . ?
C4 C3 C2 126.6(5) . . ?
C4 C3 C7 105.4(5) . . ?
C7 C3 Fe1 69.2(3) . . ?
C7 C3 C2 128.0(5) . . ?
Fe1 C4 H4 127.8 . . ?
C3 C4 Fe1 67.5(3) . . ?
C3 C4 H4 125.3 . . ?
C5 C4 Fe1 71.1(4) . . ?
C5 C4 C3 109.5(6) . . ?
C5 C4 H4 125.3 . . ?
Fe1 C5 H5 128.2 . . ?
C4 C5 Fe1 68.2(4) . . ?
C4 C5 H5 126.2 . . ?
C6 C5 Fe1 68.9(4) . . ?
C6 C5 C4 107.7(6) . . ?
C6 C5 H5 126.2 . . ?
Fe1 C6 H6 127.1 . . ?
C5 C6 Fe1 71.0(4) . . ?
C5 C6 H6 125.3 . . ?
C5 C6 C7 109.4(6) . . ?
C7 C6 Fe1 68.1(4) . . ?
C7 C6 H6 125.3 . . ?
Fe1 C7 H7 126.9 . . ?
C3 C7 Fe1 68.0(3) . . ?
C3 C7 H7 126.0 . . ?
C6 C7 Fe1 70.6(4) . . ?
C6 C7 C3 108.0(6) . . ?
C6 C7 H7 126.0 . . ?
N1 C8 Fe1 123.3(4) . . ?
C9 C8 Fe1 71.2(3) . . ?
C9 C8 N1 129.0(5) . . ?
C12 C8 Fe1 71.9(3) . . ?
C12 C8 N1 122.8(5) . . ?
C12 C8 C9 108.2(5) . . ?
Fe1 C9 H9 128.2 . . ?
C8 C9 Fe1 66.2(3) . . ?
C8 C9 H9 126.5 . . ?
C10 C9 Fe1 70.6(4) . . ?
C10 C9 C8 107.1(5) . . ?
C10 C9 H9 126.5 . . ?
Fe1 C10 H10 127.2 . . ?
C9 C10 Fe1 68.5(3) . . ?
C9 C10 H10 125.6 . . ?
C9 C10 C11 108.7(5) . . ?
C11 C10 Fe1 70.2(3) . . ?
C11 C10 H10 125.6 . . ?
Fe1 C11 H11 128.0 . . ?
C10 C11 Fe1 69.3(4) . . ?
C10 C11 H11 125.8 . . ?
C10 C11 C12 108.4(5) . . ?
C12 C11 Fe1 68.5(3) . . ?
C12 C11 H11 125.8 . . ?
Fe1 C12 H12 128.4 . . ?
C8 C12 Fe1 66.0(3) . . ?
C8 C12 H12 126.3 . . ?
C11 C12 Fe1 70.8(4) . . ?
C11 C12 C8 107.5(5) . . ?
C11 C12 H12 126.3 . . ?
O1 C13 Rh1 175.7(6) . . ?
C15 C14 N1 119.9(5) . . ?
C19 C14 N1 118.8(5) . . ?
C19 C14 C15 121.0(5) . . ?
C14 C15 C20 123.1(5) . . ?
C16 C15 C14 117.3(5) . . ?
C16 C15 C20 119.5(5) . . ?
C15 C16 H16 118.3 . . ?
C17 C16 C15 123.5(5) . . ?
C17 C16 H16 118.3 . . ?
C16 C17 C18 117.6(6) . . ?
C16 C17 C21 122.5(5) . . ?
C18 C17 C21 119.9(6) . . ?
C17 C18 H18 118.6 . . ?
C17 C18 C19 122.7(5) . . ?
C19 C18 H18 118.6 . . ?
C14 C19 C22 123.6(5) . . ?
C18 C19 C14 117.7(5) . . ?
C18 C19 C22 118.7(5) . . ?
C15 C20 H20A 109.5 . . ?
C15 C20 H20B 109.5 . . ?
C15 C20 H20C 109.5 . . ?
H20A C20 H20B 109.5 . . ?
H20A C20 H20C 109.5 . . ?
H20B C20 H20C 109.5 . . ?
C17 C21 H21A 109.5 . . ?
C17 C21 H21B 109.5 . . ?
C17 C21 H21C 109.5 . . ?
H21A C21 H21B 109.5 . . ?
H21A C21 H21C 109.5 . . ?
H21B C21 H21C 109.5 . . ?
C19 C22 H22A 109.5 . . ?
C19 C22 H22B 109.5 . . ?
C19 C22 H22C 109.5 . . ?
H22A C22 H22B 109.5 . . ?
H22A C22 H22C 109.5 . . ?
H22B C22 H22C 109.5 . . ?
C24 C23 C2 124.7(5) . . ?
C24 C23 C28 118.2(5) . . ?
C28 C23 C2 117.1(5) . . ?
C23 C24 H24 119.6 . . ?
C23 C24 C25 120.8(6) . . ?
C25 C24 H24 119.6 . . ?
C24 C25 H25 119.7 . . ?
C26 C25 C24 120.7(6) . . ?
C26 C25 H25 119.7 . . ?
C25 C26 H26 120.6 . . ?
C27 C26 C25 118.7(5) . . ?
C27 C26 H26 120.6 . . ?
C26 C27 H27 119.3 . . ?
C26 C27 C28 121.3(5) . . ?
C28 C27 H27 119.3 . . ?
C23 C28 H28 119.9 . . ?
C27 C28 C23 120.2(5) . . ?
C27 C28 H28 119.9 . . ?
C30 C29 C2 119.7(5) . . ?
C34 C29 C2 123.4(5) . . ?
C34 C29 C30 116.9(5) . . ?
C29 C30 H30 119.3 . . ?
C31 C30 C29 121.3(5) . . ?
C31 C30 H30 119.3 . . ?
C30 C31 H31 119.6 . . ?
C32 C31 C30 120.8(6) . . ?
C32 C31 H31 119.6 . . ?
C31 C32 H32 120.6 . . ?
C31 C32 C33 118.9(6) . . ?
C33 C32 H32 120.6 . . ?
C32 C33 H33 119.9 . . ?
C32 C33 C34 120.3(6) . . ?
C34 C33 H33 119.9 . . ?
C29 C34 H34 119.2 . . ?
C33 C34 C29 121.6(5) . . ?
C33 C34 H34 119.2 . . ?

loop_
_geom_bond_atom_site_label_1
_geom_bond_atom_site_label_2
_geom_bond_distance
_geom_bond_site_symmetry_2
_geom_bond_publ_flag
Rh1 Cl1 2.4377(15) . ?
Rh1 Cl1 2.4535(14) 2_566 ?
Rh1 C1 1.953(6) . ?
Rh1 C13 1.778(7) . ?
Fe1 C3 1.977(6) . ?
Fe1 C4 2.016(6) . ?
Fe1 C5 2.054(7) . ?
Fe1 C6 2.026(6) . ?
Fe1 C7 1.993(6) . ?
Fe1 C8 1.944(6) . ?
Fe1 C9 2.012(6) . ?
Fe1 C10 2.040(6) . ?
Fe1 C11 2.053(6) . ?
Fe1 C12 2.022(6) . ?
Cl1 Rh1 2.4534(14) 2_566 ?
O1 C13 1.167(7) . ?
N1 C1 1.333(7) . ?
N1 C8 1.442(7) . ?
N1 C14 1.461(7) . ?
C1 C2 1.587(8) . ?
C2 C3 1.517(8) . ?
C2 C23 1.559(7) . ?
C2 C29 1.550(7) . ?
C3 C4 1.438(9) . ?
C3 C7 1.449(8) . ?
C4 H4 0.9300 . ?
C4 C5 1.413(9) . ?
C5 H5 0.9300 . ?
C5 C6 1.397(10) . ?
C6 H6 0.9300 . ?
C6 C7 1.415(9) . ?
C7 H7 0.9300 . ?
C8 C9 1.438(8) . ?
C8 C12 1.424(8) . ?
C9 H9 0.9300 . ?
C9 C10 1.414(8) . ?
C10 H10 0.9300 . ?
C10 C11 1.417(9) . ?
C11 H11 0.9300 . ?
C11 C12 1.419(8) . ?
C12 H12 0.9300 . ?
C14 C15 1.409(8) . ?
C14 C19 1.402(8) . ?
C15 C16 1.391(8) . ?
C15 C20 1.501(8) . ?
C16 H16 0.9300 . ?
C16 C17 1.370(8) . ?
C17 C18 1.383(8) . ?
C17 C21 1.500(9) . ?
C18 H18 0.9300 . ?
C18 C19 1.393(8) . ?
C19 C22 1.501(8) . ?
C20 H20A 0.9600 . ?
C20 H20B 0.9600 . ?
C20 H20C 0.9600 . ?
C21 H21A 0.9600 . ?
C21 H21B 0.9600 . ?
C21 H21C 0.9600 . ?
C22 H22A 0.9600 . ?
C22 H22B 0.9600 . ?
C22 H22C 0.9600 . ?
C23 C24 1.366(8) . ?
C23 C28 1.396(8) . ?
C24 H24 0.9300 . ?
C24 C25 1.401(8) . ?
C25 H25 0.9300 . ?
C25 C26 1.368(8) . ?
C26 H26 0.9300 . ?
C26 C27 1.367(8) . ?
C27 H27 0.9300 . ?
C27 C28 1.385(8) . ?
C28 H28 0.9300 . ?
C29 C30 1.390(8) . ?
C29 C34 1.388(8) . ?
C30 H30 0.9300 . ?
C30 C31 1.380(8) . ?
C31 H31 0.9300 . ?
C31 C32 1.370(9) . ?
C32 H32 0.9300 . ?
C32 C33 1.379(9) . ?
C33 H33 0.9300 . ?
C33 C34 1.383(8) . ?
C34 H34 0.9300 . ?

loop_
_geom_torsion_atom_site_label_1
_geom_torsion_atom_site_label_2
_geom_torsion_atom_site_label_3
_geom_torsion_atom_site_label_4
_geom_torsion
_geom_torsion_site_symmetry_1
_geom_torsion_site_symmetry_2
_geom_torsion_site_symmetry_3
_geom_torsion_site_symmetry_4
_geom_torsion_publ_flag
Rh1 C1 C2 C3 -151.1(4) . . . . ?
Rh1 C1 C2 C23 86.7(4) . . . . ?
Rh1 C1 C2 C29 -28.4(5) . . . . ?
Fe1 C3 C4 C5 58.8(4) . . . . ?
Fe1 C3 C7 C6 -59.5(4) . . . . ?
Fe1 C4 C5 C6 57.8(5) . . . . ?
Fe1 C5 C6 C7 57.4(4) . . . . ?
Fe1 C6 C7 C3 57.9(4) . . . . ?
Fe1 C8 C9 C10 -59.0(4) . . . . ?
Fe1 C8 C12 C11 58.8(4) . . . . ?
Fe1 C9 C10 C11 -58.9(4) . . . . ?
Fe1 C10 C11 C12 -57.4(4) . . . . ?
Fe1 C11 C12 C8 -55.9(4) . . . . ?
N1 C1 C2 C3 34.5(7) . . . . ?
N1 C1 C2 C23 -87.7(6) . . . . ?
N1 C1 C2 C29 157.2(5) . . . . ?
N1 C8 C9 Fe1 -118.1(6) . . . . ?
N1 C8 C9 C10 -177.1(6) . . . . ?
N1 C8 C12 Fe1 118.5(5) . . . . ?
N1 C8 C12 C11 177.3(5) . . . . ?
N1 C14 C15 C16 177.6(5) . . . . ?
N1 C14 C15 C20 0.5(8) . . . . ?
N1 C14 C19 C18 -179.5(5) . . . . ?
N1 C14 C19 C22 -1.1(8) . . . . ?
C1 N1 C8 Fe1 -24.2(7) . . . . ?
C1 N1 C8 C9 68.0(8) . . . . ?
C1 N1 C8 C12 -113.1(6) . . . . ?
C1 N1 C14 C15 73.1(7) . . . . ?
C1 N1 C14 C19 -113.4(6) . . . . ?
C1 C2 C3 Fe1 -38.5(6) . . . . ?
C1 C2 C3 C4 -128.0(6) . . . . ?
C1 C2 C3 C7 50.3(8) . . . . ?
C1 C2 C23 C24 14.7(7) . . . . ?
C1 C2 C23 C28 -165.5(5) . . . . ?
C1 C2 C29 C30 73.2(6) . . . . ?
C1 C2 C29 C34 -108.1(6) . . . . ?
C2 C3 C4 Fe1 117.9(6) . . . . ?
C2 C3 C4 C5 176.7(5) . . . . ?
C2 C3 C7 Fe1 -117.1(6) . . . . ?
C2 C3 C7 C6 -176.6(5) . . . . ?
C2 C23 C24 C25 179.2(5) . . . . ?
C2 C23 C28 C27 -179.4(5) . . . . ?
C2 C29 C30 C31 -177.1(5) . . . . ?
C2 C29 C34 C33 178.9(5) . . . . ?
C3 C2 C23 C24 -111.2(6) . . . . ?
C3 C2 C23 C28 68.6(6) . . . . ?
C3 C2 C29 C30 -160.9(5) . . . . ?
C3 C2 C29 C34 17.8(7) . . . . ?
C3 C4 C5 Fe1 -56.6(4) . . . . ?
C3 C4 C5 C6 1.2(7) . . . . ?
C4 C3 C7 Fe1 61.5(4) . . . . ?
C4 C3 C7 C6 2.0(6) . . . . ?
C4 C5 C6 Fe1 -57.3(4) . . . . ?
C4 C5 C6 C7 0.1(7) . . . . ?
C5 C6 C7 Fe1 -59.2(5) . . . . ?
C5 C6 C7 C3 -1.3(7) . . . . ?
C7 C3 C4 Fe1 -60.7(4) . . . . ?
C7 C3 C4 C5 -1.9(7) . . . . ?
C8 N1 C1 Rh1 -176.6(4) . . . . ?
C8 N1 C1 C2 -2.8(8) . . . . ?
C8 N1 C14 C15 -100.6(6) . . . . ?
C8 N1 C14 C19 72.9(6) . . . . ?
C8 C9 C10 Fe1 56.2(4) . . . . ?
C8 C9 C10 C11 -2.6(7) . . . . ?
C9 C8 C12 Fe1 -62.4(4) . . . . ?
C9 C8 C12 C11 -3.5(7) . . . . ?
C9 C10 C11 Fe1 57.8(4) . . . . ?
C9 C10 C11 C12 0.5(7) . . . . ?
C10 C11 C12 Fe1 57.8(4) . . . . ?
C10 C11 C12 C8 1.9(7) . . . . ?
C12 C8 C9 Fe1 62.8(4) . . . . ?
C12 C8 C9 C10 3.8(7) . . . . ?
C14 N1 C1 Rh1 11.0(7) . . . . ?
C14 N1 C1 C2 -175.2(4) . . . . ?
C14 N1 C8 Fe1 148.9(4) . . . . ?
C14 N1 C8 C9 -119.0(6) . . . . ?
C14 N1 C8 C12 59.9(7) . . . . ?
C14 C15 C16 C17 0.3(9) . . . . ?
C15 C14 C19 C18 -6.1(8) . . . . ?
C15 C14 C19 C22 172.3(5) . . . . ?
C15 C16 C17 C18 -2.7(9) . . . . ?
C15 C16 C17 C21 179.4(6) . . . . ?
C16 C17 C18 C19 0.7(9) . . . . ?
C17 C18 C19 C14 3.6(9) . . . . ?
C17 C18 C19 C22 -174.9(6) . . . . ?
C19 C14 C15 C16 4.3(8) . . . . ?
C19 C14 C15 C20 -172.9(5) . . . . ?
C20 C15 C16 C17 177.5(5) . . . . ?
C21 C17 C18 C19 178.7(6) . . . . ?
C23 C2 C3 Fe1 83.9(5) . . . . ?
C23 C2 C3 C4 -5.6(8) . . . . ?
C23 C2 C3 C7 172.7(5) . . . . ?
C23 C2 C29 C30 -43.6(7) . . . . ?
C23 C2 C29 C34 135.1(5) . . . . ?
C23 C24 C25 C26 0.5(9) . . . . ?
C24 C23 C28 C27 0.4(9) . . . . ?
C24 C25 C26 C27 -0.2(9) . . . . ?
C25 C26 C27 C28 0.0(9) . . . . ?
C26 C27 C28 C23 -0.1(9) . . . . ?
C28 C23 C24 C25 -0.6(9) . . . . ?
C29 C2 C3 Fe1 -160.1(4) . . . . ?
C29 C2 C3 C4 110.4(6) . . . . ?
C29 C2 C3 C7 -71.3(7) . . . . ?
C29 C2 C23 C24 130.7(6) . . . . ?
C29 C2 C23 C28 -49.6(6) . . . . ?
C29 C30 C31 C32 -2.4(9) . . . . ?
C30 C29 C34 C33 -2.4(8) . . . . ?
C30 C31 C32 C33 -1.3(10) . . . . ?
C31 C32 C33 C34 3.1(10) . . . . ?
C32 C33 C34 C29 -1.2(9) . . . . ?
C34 C29 C30 C31 4.1(8) . . . . ?
